data_7706478
loop_
_publ_author_name
'Li, Hongdao'
'Jing, Pei'
'Lu, Jiao'
'Xi, Lu'
'Wang, Qi'
'Ding, Lifeng'
'Wang, Wen-Min'
'Song, Zhenjun'

_publ_section_title
;
 Multifunctional properties of {CuLn} systems involving nitrogen-rich
 nitronyl nitroxide: single-molecule magnet behavior, luminescence,
 magnetocaloric effects and heat capacity.
;
_journal_issue 8
_journal_name_full 'Dalton transactions (Cambridge, England : 2003)'
_journal_page_first 2854
_journal_page_last 2863
_journal_paper_doi 10.1039/d0dt04344c
_journal_volume 50
_journal_year 2021
_chemical_formula_moiety 'C79 H49 Cl3 Cu2 F60 Gd2 N12 O26'
_chemical_formula_sum 'C79 H49 Cl3 Cu2 F60 Gd2 N12 O26'
_chemical_formula_weight 3270.26
_space_group_crystal_system triclinic
_space_group_IT_number 2
_space_group_name_Hall '-P 1'
_space_group_name_H-M_alt 'P -1'
_atom_sites_solution_hydrogens mixed
_audit_block_doi 10.5517/ccdc.csd.cc26p5nr
_audit_creation_method SHELXL-2014/7
_audit_update_record
;
2020-11-24 deposited with the CCDC.	2021-01-18 downloaded from the CCDC.
;
_cell_angle_alpha 66.545(2)
_cell_angle_beta 82.724(2)
_cell_angle_gamma 76.877(3)
_cell_formula_units_Z 1
_cell_length_a 12.1228(5)
_cell_length_b 15.9568(6)
_cell_length_c 16.5672(7)
_cell_measurement_reflns_used 9830
_cell_measurement_temperature 150(2)
_cell_measurement_theta_max 72.04
_cell_measurement_theta_min 2.91
_cell_volume 2860.8(2)
_computing_cell_refinement 'Bruker SAINT'
_computing_data_collection 'Bruker APEX2'
_computing_data_reduction 'Bruker SAINT'
_computing_molecular_graphics 'Bruker SHELXTL'
_computing_publication_material 'Bruker SHELXTL'
_computing_structure_refinement 'SHELXL-2014 (Sheldrick 2014)'
_computing_structure_solution 'SHELXS-97 (Sheldrick 2008)'
_diffrn_ambient_temperature 150(2)
_diffrn_measured_fraction_theta_full 0.996
_diffrn_measured_fraction_theta_max 0.990
_diffrn_measurement_device_type 'Bruker APEX-II CCD'
_diffrn_measurement_method '\f and \w scans'
_diffrn_radiation_type CuK\a
_diffrn_radiation_wavelength 1.54178
_diffrn_reflns_av_R_equivalents 0.0942
_diffrn_reflns_av_unetI/netI 0.0825
_diffrn_reflns_Laue_measured_fraction_full 0.996
_diffrn_reflns_Laue_measured_fraction_max 0.990
_diffrn_reflns_limit_h_max 14
_diffrn_reflns_limit_h_min -14
_diffrn_reflns_limit_k_max 19
_diffrn_reflns_limit_k_min -19
_diffrn_reflns_limit_l_max 20
_diffrn_reflns_limit_l_min -20
_diffrn_reflns_number 43223
_diffrn_reflns_point_group_measured_fraction_full 0.996
_diffrn_reflns_point_group_measured_fraction_max 0.990
_diffrn_reflns_theta_full 67.679
_diffrn_reflns_theta_max 72.346
_diffrn_reflns_theta_min 2.910
_exptl_absorpt_coefficient_mu 10.020
_exptl_absorpt_correction_T_max 0.183
_exptl_absorpt_correction_T_min 0.182
_exptl_absorpt_correction_type multi-scan
_exptl_absorpt_process_details SADABS
_exptl_crystal_colour BLUE
_exptl_crystal_density_diffrn 1.898
_exptl_crystal_description BLOCK
_exptl_crystal_F_000 1592
_exptl_crystal_size_max 0.21
_exptl_crystal_size_mid 0.19
_exptl_crystal_size_min 0.17
_refine_diff_density_max 1.976
_refine_diff_density_min -0.892
_refine_diff_density_rms 0.177
_refine_ls_extinction_method none
_refine_ls_goodness_of_fit_ref 0.873
_refine_ls_hydrogen_treatment constr
_refine_ls_matrix_type full
_refine_ls_number_parameters 872
_refine_ls_number_reflns 11193
_refine_ls_number_restraints 55
_refine_ls_restrained_S_all 0.877
_refine_ls_R_factor_all 0.0858
_refine_ls_R_factor_gt 0.0800
_refine_ls_shift/su_max 0.001
_refine_ls_shift/su_mean 0.000
_refine_ls_structure_factor_coef Fsqd
_refine_ls_weighting_details 'w=1/[\s^2^(Fo^2^)+(0.1000P)^2^+20.0000P] where P=(Fo^2^+2Fc^2^)/3'
_refine_ls_weighting_scheme calc
_refine_ls_wR_factor_gt 0.1960
_refine_ls_wR_factor_ref 0.2009
_reflns_Friedel_coverage 0.000
_reflns_number_gt 9806
_reflns_number_total 11193
_reflns_threshold_expression 'I > 2\s(I)'
_cod_data_source_file d0dt04344c2.cif
_cod_data_source_block complex2
_cod_depositor_comments 'Adding full bibliography for 7706475--7706478.cif.'
_cod_database_code 7706478
_shelx_shelxl_version_number 2014/7
_shelx_space_group_comment
;
The symmetry employed for this shelxl refinement is uniquely defined
by the following loop, which should always be used as a source of
symmetry information in preference to the above space-group names.
They are only intended as comments.
;

loop_
_space_group_symop_operation_xyz
'x, y, z'
'-x, -y, -z'

loop_
_atom_site_label
_atom_site_type_symbol
_atom_site_fract_x
_atom_site_fract_y
_atom_site_fract_z
_atom_site_U_iso_or_equiv
_atom_site_adp_type
_atom_site_occupancy
_atom_site_site_symmetry_order
_atom_site_calc_flag
_atom_site_refinement_flags_posn
_atom_site_refinement_flags_adp
_atom_site_refinement_flags_occupancy
_atom_site_disorder_assembly
_atom_site_disorder_group
Gd1 Gd 0.73676(3) -0.00577(3) 0.73293(3) 0.04328(15) Uani 1 1 d . . . . .
Cu3 Cu 0.38904(9) 0.48217(8) 0.67691(7) 0.0478(3) Uani 1 1 d . . . . .
C38 C 0.5552(7) 0.4517(5) 0.7989(5) 0.0497(17) Uani 1 1 d . . . . .
C37 C 0.6249(7) 0.5032(6) 0.7361(6) 0.0535(18) Uani 1 1 d . . . . .
H37 H 0.6910 0.5127 0.7539 0.064 Uiso 1 1 calc R U . . .
O3 O 0.5194(4) 0.5351(4) 0.6111(3) 0.0488(11) Uani 1 1 d . . . . .
O1 O 0.3541(5) 0.6224(4) 0.7122(4) 0.0549(13) Uani 1 1 d . . . . .
O5 O 0.3094(5) 0.5488(4) 0.5671(3) 0.0506(12) Uani 1 1 d . . . . .
O2 O 0.1176(5) 0.9058(4) 0.6586(4) 0.0604(14) Uani 1 1 d . . . . .
O4 O 0.4655(4) 0.4304(4) 0.7889(3) 0.0486(11) Uani 1 1 d . . . . .
N4 N 0.6494(5) 0.2033(4) 0.5554(4) 0.0424(12) Uani 1 1 d . . . . .
F23 F 0.4777(5) -0.0975(4) 0.5270(4) 0.0695(13) Uani 1 1 d . . . . .
O9 O 0.7436(5) -0.1718(4) 0.7942(4) 0.0531(12) Uani 1 1 d . . . . .
F11 F 0.2426(5) 0.6211(4) 0.4059(4) 0.0785(15) Uani 1 1 d . . . . .
F1 F 0.7064(5) 0.5841(4) 0.5115(3) 0.0721(14) Uani 1 1 d . . . . .
O7 O 0.8348(4) -0.0767(4) 0.6338(3) 0.0486(11) Uani 1 1 d . . . . .
N5 N 0.5705(5) 0.1517(4) 0.6970(4) 0.0442(13) Uani 1 1 d . . . . .
F6 F 0.5687(5) 0.3287(4) 0.9399(3) 0.0703(13) Uani 1 1 d . . . . .
O8 O 0.5945(4) -0.0339(4) 0.6633(4) 0.0508(12) Uani 1 1 d . . . . .
N6 N 0.4562(5) 0.3328(4) 0.6720(4) 0.0470(13) Uani 1 1 d . . . . .
N3 N 0.7283(5) 0.1227(4) 0.5767(4) 0.0464(13) Uani 1 1 d . . . . .
O13 O 0.9312(5) 0.0095(4) 0.7048(4) 0.0551(13) Uani 1 1 d . . . . .
H13A H 0.9408 0.0566 0.7159 0.083 Uiso 1 1 d R U . . .
H13B H 0.9482 0.0252 0.6484 0.083 Uiso 1 1 d R U . . .
F5 F 0.6921(5) 0.4156(4) 0.9061(3) 0.0753(15) Uani 1 1 d . . . . .
O10 O 0.5845(5) -0.0349(4) 0.8402(4) 0.0531(12) Uani 1 1 d . . . . .
O6 O 0.2533(5) 0.4421(4) 0.7426(4) 0.0560(13) Uani 1 1 d . . . . .
F4 F 0.5193(6) 0.4693(4) 0.9343(4) 0.0857(18) Uani 1 1 d . . . . .
F19 F 0.9508(5) -0.1085(4) 0.4868(4) 0.0794(16) Uani 1 1 d . . . . .
F12 F 0.1296(5) 0.7100(4) 0.4612(4) 0.0820(16) Uani 1 1 d . . . . .
N1 N 0.2811(6) 0.6869(4) 0.7260(4) 0.0485(14) Uani 1 1 d . . . . .
F22 F 0.4811(5) -0.1939(4) 0.6608(4) 0.0782(16) Uani 1 1 d . . . . .
N2 N 0.1686(5) 0.8222(5) 0.7003(4) 0.0472(14) Uani 1 1 d . . . . .
F2 F 0.6233(5) 0.6920(4) 0.5551(4) 0.0776(15) Uani 1 1 d . . . . .
O12 O 0.7684(5) 0.1131(4) 0.7767(4) 0.0531(12) Uani 1 1 d . . . . .
F15 F 0.8146(6) 0.2217(5) 0.9112(4) 0.0870(18) Uani 1 1 d . . . . .
F14 F 0.7030(5) 0.2722(4) 0.8049(4) 0.0800(16) Uani 1 1 d . . . . .
F20 F 0.8748(5) -0.2259(5) 0.5216(5) 0.090(2) Uani 1 1 d . . . . .
F21 F 0.9860(5) -0.2203(5) 0.6085(4) 0.0812(17) Uani 1 1 d . . . . .
F30 F 0.3616(5) -0.1222(5) 0.9368(5) 0.091(2) Uani 1 1 d . . . . .
F10 F 0.0742(6) 0.5988(5) 0.4490(4) 0.0891(18) Uani 1 1 d . . . . .
C7 C 0.7790(6) 0.1240(6) 0.5006(5) 0.0472(16) Uani 1 1 d . . . . .
H7 H 0.8385 0.0764 0.4945 0.057 Uiso 1 1 calc R U . . .
O11 O 0.8154(5) -0.0766(4) 0.8761(4) 0.0575(13) Uani 1 1 d . . . . .
C35 C 0.6787(7) 0.6039(6) 0.5827(6) 0.0555(19) Uani 1 1 d . . . . .
C2 C 0.5030(6) 0.1713(5) 0.7598(5) 0.0502(17) Uani 1 1 d . . . . .
H2 H 0.4939 0.1222 0.8148 0.060 Uiso 1 1 calc R U . . .
C5 C 0.6514(6) 0.2538(5) 0.4675(5) 0.0455(15) Uani 1 1 d . . . . .
H5 H 0.6045 0.3122 0.4374 0.055 Uiso 1 1 calc R U . . .
F24 F 0.3995(5) -0.0517(6) 0.6286(6) 0.101(2) Uani 1 1 d . . . . .
F28 F 0.4115(6) -0.0035(4) 0.9412(5) 0.093(2) Uani 1 1 d . . . . .
C18 C 0.8052(7) -0.1225(5) 0.5967(5) 0.0480(16) Uani 1 1 d . . . . .
C36 C 0.6018(7) 0.5416(6) 0.6475(5) 0.0497(17) Uani 1 1 d . . . . .
C4 C 0.5783(6) 0.2232(5) 0.6221(5) 0.0440(15) Uani 1 1 d . . . . .
C1 C 0.4455(7) 0.2611(6) 0.7476(5) 0.0506(17) Uani 1 1 d . . . . .
H1 H 0.3976 0.2716 0.7941 0.061 Uiso 1 1 calc R U . . .
F13 F 0.8809(6) 0.2487(4) 0.7794(5) 0.0912(19) Uani 1 1 d . . . . .
C6 C 0.7338(6) 0.2046(5) 0.4304(5) 0.0444(15) Uani 1 1 d . . . . .
C28 C 0.8360(7) -0.0480(6) 0.9316(5) 0.0545(18) Uani 1 1 d . . . . .
C3 C 0.5235(6) 0.3139(5) 0.6090(5) 0.0467(16) Uani 1 1 d . . . . .
H3 H 0.5343 0.3631 0.5543 0.056 Uiso 1 1 calc R U . . .
F17 F 0.7765(5) -0.1610(5) 1.0623(4) 0.0901(19) Uani 1 1 d . . . . .
C16 C 0.6003(7) -0.0850(6) 0.6217(5) 0.0533(18) Uani 1 1 d . . . . .
C8 C 0.2372(6) 0.7691(5) 0.6638(5) 0.0449(15) Uani 1 1 d . . . . .
F18 F 0.9428(6) -0.1969(6) 1.0146(4) 0.112(3) Uani 1 1 d . . . . .
C21 C 0.5504(7) -0.1063(6) 0.8914(6) 0.0568(19) Uani 1 1 d . . . . .
F3 F 0.7730(5) 0.5994(5) 0.6172(4) 0.093(2) Uani 1 1 d . . . . .
F29 F 0.4657(7) -0.1390(5) 1.0362(4) 0.096(2) Uani 1 1 d . . . . .
C27 C 0.8320(7) 0.0430(7) 0.9228(6) 0.061(2) Uani 1 1 d . . . . .
H27 H 0.8515 0.0551 0.9703 0.073 Uiso 1 1 calc R U . . .
C33 C 0.1556(7) 0.4669(6) 0.7105(6) 0.060(2) Uani 1 1 d . . . . .
C10 C 0.1463(7) 0.7695(6) 0.7973(5) 0.0544(18) Uani 1 1 d . . . . .
C29 C 0.8660(9) -0.1284(8) 1.0226(6) 0.070(2) Uani 1 1 d . . . . .
C30 C 0.1622(7) 0.6220(6) 0.4674(6) 0.0566(19) Uani 1 1 d . . . . .
C23 C 0.6885(7) -0.2237(6) 0.8526(6) 0.0559(19) Uani 1 1 d . . . . .
C15 C 0.4882(8) -0.1060(7) 0.6093(6) 0.061(2) Uani 1 1 d . . . . .
C26 C 0.7993(7) 0.1162(6) 0.8441(6) 0.0537(18) Uani 1 1 d . . . . .
C34 C 0.0646(9) 0.4244(10) 0.7767(8) 0.085(3) Uani 1 1 d . U . . .
C31 C 0.2039(7) 0.5596(6) 0.5607(5) 0.0518(17) Uani 1 1 d . . . . .
C9 C 0.2494(7) 0.6864(6) 0.8172(5) 0.0539(18) Uani 1 1 d . U . . .
C17 C 0.6967(7) -0.1291(6) 0.5869(6) 0.059(2) Uani 1 1 d . . . . .
H17 H 0.6867 -0.1649 0.5553 0.071 Uiso 1 1 calc R U . . .
C22 C 0.5956(8) -0.1985(6) 0.9020(7) 0.065(2) Uani 1 1 d . . . . .
H22 H 0.5610 -0.2462 0.9451 0.079 Uiso 1 1 calc R U . . .
C39 C 0.5847(8) 0.4155(6) 0.8969(5) 0.058(2) Uani 1 1 d . . . . .
C11 C 0.3530(8) 0.7055(7) 0.8466(6) 0.064(2) Uani 1 1 d . U . . .
H11A H 0.4199 0.6588 0.8435 0.096 Uiso 1 1 calc R U . . .
H11B H 0.3394 0.7022 0.9072 0.096 Uiso 1 1 calc R U . . .
H11C H 0.3659 0.7677 0.8077 0.096 Uiso 1 1 calc R U . . .
C13 C 0.0334(7) 0.7422(7) 0.8065(6) 0.067(2) Uani 1 1 d . . . . .
H13C H -0.0252 0.7983 0.7833 0.100 Uiso 1 1 calc R U . . .
H13D H 0.0155 0.7078 0.8688 0.100 Uiso 1 1 calc R U . . .
H13E H 0.0361 0.7027 0.7734 0.100 Uiso 1 1 calc R U . . .
F27 F 0.6583(8) -0.3785(5) 0.9146(9) 0.170(5) Uani 1 1 d D . . . .
C20 C 0.4460(9) -0.0907(7) 0.9503(6) 0.065(2) Uani 1 1 d . . . . .
F16 F 0.9055(9) -0.0998(6) 1.0768(5) 0.132(3) Uani 1 1 d . . . . .
C14 C 0.1442(9) 0.8329(7) 0.8475(6) 0.069(2) Uani 1 1 d . . . . .
H14A H 0.2124 0.8603 0.8308 0.104 Uiso 1 1 calc R U . . .
H14B H 0.1423 0.7961 0.9110 0.104 Uiso 1 1 calc R U . . .
H14C H 0.0767 0.8826 0.8325 0.104 Uiso 1 1 calc R U . . .
C24 C 0.7258(9) -0.3257(7) 0.8674(8) 0.075(2) Uani 1 1 d . U . . .
C25 C 0.7996(8) 0.2144(7) 0.8359(7) 0.064(2) Uani 1 1 d . . . . .
F9 F -0.0366(6) 0.4501(8) 0.7472(6) 0.149(4) Uani 1 1 d D . . . .
C12 C 0.2244(9) 0.5924(7) 0.8777(6) 0.066(2) Uani 1 1 d . . . . .
H12A H 0.1638 0.5786 0.8539 0.099 Uiso 1 1 calc R U . . .
H12B H 0.2003 0.5931 0.9362 0.099 Uiso 1 1 calc R U . . .
H12C H 0.2928 0.5445 0.8823 0.099 Uiso 1 1 calc R U . . .
C19 C 0.9036(8) -0.1704(7) 0.5538(6) 0.061(2) Uani 1 1 d . . . . .
F8 F 0.0810(8) 0.3352(7) 0.7971(7) 0.141(3) Uani 1 1 d . U . . .
F25 F 0.7837(16) -0.3428(7) 0.8052(10) 0.126(8) Uani 0.69(3) 1 d . . P A 1
C32 C 0.1255(8) 0.5235(7) 0.6245(6) 0.064(2) Uani 1 1 d . . . . .
H32 H 0.0484 0.5372 0.6098 0.077 Uiso 1 1 calc R U . . .
F7 F 0.0717(11) 0.4272(13) 0.8521(7) 0.131(8) Uani 0.80(3) 1 d . . P B 1
F26 F 0.8135(10) -0.3609(7) 0.9145(13) 0.200(7) Uani 1 1 d . U . . .
Cl2 Cl 0.9200(7) 0.8549(8) 0.2870(6) 0.139(3) Uani 0.5 1 d . U P . .
Cl1 Cl 0.7127(9) 0.9620(7) 0.2199(7) 0.145(3) Uani 0.5 1 d . U P . .
C40 C 0.785(2) 0.8855(19) 0.3131(18) 0.115(5) Uani 0.5 1 d D U P . .
H40 H 0.7884 0.9277 0.3435 0.138 Uiso 0.5 1 calc R U P . .
Cl3 Cl 0.7019(9) 0.8186(8) 0.3812(7) 0.144(3) Uani 0.5 1 d D U P . .
F7A F 0.013(4) 0.506(4) 0.808(3) 0.113(17) Uani 0.20(3) 1 d D U P B 2
F25A F 0.688(3) -0.3365(15) 0.7963(10) 0.099(9) Uani 0.31(3) 1 d D U P A 2

loop_
_atom_site_aniso_label
_atom_site_aniso_U_11
_atom_site_aniso_U_22
_atom_site_aniso_U_33
_atom_site_aniso_U_23
_atom_site_aniso_U_13
_atom_site_aniso_U_12
Gd1 0.0461(2) 0.0431(2) 0.0416(2) -0.01751(17) -0.00049(16) -0.00865(16)
Cu3 0.0526(6) 0.0484(6) 0.0424(6) -0.0173(5) -0.0008(4) -0.0102(5)
C38 0.059(5) 0.045(4) 0.043(4) -0.018(3) -0.004(3) -0.003(3)
C37 0.055(4) 0.050(4) 0.056(4) -0.019(4) -0.006(4) -0.011(3)
O3 0.051(3) 0.050(3) 0.045(3) -0.018(2) 0.001(2) -0.013(2)
O1 0.063(3) 0.049(3) 0.046(3) -0.017(2) 0.000(2) -0.001(2)
O5 0.054(3) 0.055(3) 0.044(3) -0.019(2) -0.003(2) -0.011(2)
O2 0.063(3) 0.058(3) 0.050(3) -0.020(3) -0.001(3) 0.006(3)
O4 0.057(3) 0.049(3) 0.040(3) -0.018(2) -0.002(2) -0.010(2)
N4 0.048(3) 0.038(3) 0.040(3) -0.014(2) -0.004(2) -0.006(2)
F23 0.071(3) 0.075(3) 0.066(3) -0.020(3) -0.014(2) -0.029(3)
O9 0.053(3) 0.050(3) 0.056(3) -0.021(3) 0.002(2) -0.010(2)
F11 0.077(4) 0.089(4) 0.055(3) -0.018(3) -0.009(3) -0.003(3)
F1 0.090(4) 0.073(3) 0.061(3) -0.032(3) 0.023(3) -0.032(3)
O7 0.048(3) 0.050(3) 0.051(3) -0.022(2) 0.001(2) -0.011(2)
N5 0.048(3) 0.045(3) 0.040(3) -0.018(3) 0.000(2) -0.007(3)
F6 0.097(4) 0.066(3) 0.046(3) -0.013(2) -0.007(2) -0.025(3)
O8 0.047(3) 0.054(3) 0.053(3) -0.021(2) -0.001(2) -0.013(2)
N6 0.052(3) 0.049(3) 0.042(3) -0.020(3) -0.001(3) -0.010(3)
N3 0.044(3) 0.048(3) 0.048(3) -0.019(3) -0.002(3) -0.010(3)
O13 0.053(3) 0.063(3) 0.059(3) -0.035(3) -0.003(2) -0.009(3)
F5 0.081(4) 0.089(4) 0.055(3) -0.018(3) -0.017(3) -0.027(3)
O10 0.064(3) 0.044(3) 0.050(3) -0.015(2) -0.005(2) -0.012(2)
O6 0.056(3) 0.058(3) 0.051(3) -0.020(3) 0.004(2) -0.013(3)
F4 0.115(5) 0.088(4) 0.057(3) -0.046(3) -0.019(3) 0.017(3)
F19 0.081(4) 0.082(4) 0.069(3) -0.032(3) 0.025(3) -0.014(3)
F12 0.094(4) 0.068(3) 0.078(4) -0.027(3) -0.022(3) 0.003(3)
N1 0.056(4) 0.047(3) 0.042(3) -0.017(3) -0.004(3) -0.009(3)
F22 0.078(3) 0.092(4) 0.067(3) -0.017(3) -0.007(3) -0.044(3)
N2 0.048(3) 0.051(4) 0.041(3) -0.019(3) -0.004(3) -0.005(3)
F2 0.089(4) 0.053(3) 0.089(4) -0.024(3) 0.013(3) -0.022(3)
O12 0.057(3) 0.051(3) 0.054(3) -0.023(2) -0.007(2) -0.008(2)
F15 0.099(4) 0.089(4) 0.097(4) -0.060(4) -0.026(3) -0.006(3)
F14 0.083(4) 0.067(3) 0.106(5) -0.053(3) -0.023(3) 0.004(3)
F20 0.073(3) 0.110(5) 0.131(6) -0.091(5) 0.015(3) -0.026(3)
F21 0.073(3) 0.091(4) 0.078(4) -0.045(3) -0.017(3) 0.019(3)
F30 0.068(3) 0.120(5) 0.113(5) -0.072(4) 0.031(3) -0.039(3)
F10 0.091(4) 0.102(5) 0.074(4) -0.016(3) -0.025(3) -0.041(4)
C7 0.045(4) 0.052(4) 0.048(4) -0.022(3) 0.003(3) -0.011(3)
O11 0.062(3) 0.058(3) 0.054(3) -0.020(3) -0.009(3) -0.014(3)
C35 0.061(5) 0.053(5) 0.055(5) -0.021(4) -0.004(4) -0.014(4)
C2 0.051(4) 0.048(4) 0.046(4) -0.013(3) 0.002(3) -0.010(3)
C5 0.054(4) 0.044(4) 0.038(3) -0.014(3) -0.003(3) -0.012(3)
F24 0.050(3) 0.140(6) 0.155(7) -0.102(6) -0.002(3) -0.016(3)
F28 0.099(4) 0.059(3) 0.112(5) -0.034(3) 0.052(4) -0.024(3)
C18 0.057(4) 0.043(4) 0.047(4) -0.018(3) -0.002(3) -0.014(3)
C36 0.052(4) 0.050(4) 0.051(4) -0.026(3) 0.003(3) -0.008(3)
C4 0.046(4) 0.048(4) 0.041(4) -0.020(3) -0.005(3) -0.009(3)
C1 0.056(4) 0.051(4) 0.049(4) -0.022(3) 0.001(3) -0.015(3)
F13 0.091(4) 0.075(4) 0.124(5) -0.051(4) 0.013(4) -0.034(3)
C6 0.047(4) 0.044(4) 0.045(4) -0.020(3) -0.002(3) -0.010(3)
C28 0.053(4) 0.065(5) 0.049(4) -0.022(4) 0.000(3) -0.017(4)
C3 0.052(4) 0.043(4) 0.044(4) -0.016(3) -0.004(3) -0.009(3)
F17 0.080(4) 0.100(5) 0.060(3) -0.003(3) 0.004(3) -0.014(3)
C16 0.060(5) 0.051(4) 0.050(4) -0.017(4) -0.006(3) -0.017(4)
C8 0.047(4) 0.046(4) 0.041(4) -0.014(3) -0.004(3) -0.011(3)
F18 0.101(5) 0.111(5) 0.064(4) 0.000(4) -0.002(3) 0.030(4)
C21 0.060(5) 0.057(5) 0.061(5) -0.027(4) -0.003(4) -0.016(4)
F3 0.074(4) 0.127(5) 0.069(4) -0.011(4) -0.011(3) -0.050(4)
F29 0.133(6) 0.095(5) 0.066(4) -0.037(3) 0.026(4) -0.035(4)
C27 0.061(5) 0.079(6) 0.048(4) -0.031(4) -0.002(4) -0.012(4)
C33 0.054(5) 0.061(5) 0.066(5) -0.024(4) 0.010(4) -0.018(4)
C10 0.052(4) 0.067(5) 0.043(4) -0.024(4) 0.000(3) -0.005(4)
C29 0.069(6) 0.089(7) 0.044(4) -0.019(5) -0.008(4) -0.012(5)
C30 0.062(5) 0.056(5) 0.052(4) -0.020(4) -0.002(4) -0.014(4)
C23 0.057(5) 0.050(4) 0.061(5) -0.020(4) 0.000(4) -0.013(4)
C15 0.058(5) 0.066(5) 0.067(5) -0.032(5) 0.000(4) -0.017(4)
C26 0.045(4) 0.063(5) 0.058(5) -0.031(4) -0.001(3) -0.005(3)
C34 0.063(6) 0.102(7) 0.077(7) -0.018(6) 0.010(5) -0.031(6)
C31 0.057(5) 0.050(4) 0.052(4) -0.025(4) -0.003(3) -0.007(3)
C9 0.058(4) 0.056(5) 0.048(4) -0.020(4) 0.000(3) -0.011(4)
C17 0.063(5) 0.058(5) 0.066(5) -0.034(4) -0.004(4) -0.013(4)
C22 0.072(6) 0.044(4) 0.074(6) -0.015(4) 0.011(5) -0.020(4)
C39 0.074(6) 0.053(5) 0.046(4) -0.017(4) -0.009(4) -0.008(4)
C11 0.059(4) 0.074(5) 0.057(4) -0.027(4) -0.008(4) -0.004(4)
C13 0.052(5) 0.078(6) 0.052(5) -0.011(4) 0.004(4) -0.010(4)
F27 0.133(7) 0.060(4) 0.296(15) -0.066(6) 0.096(8) -0.039(4)
C20 0.082(6) 0.058(5) 0.060(5) -0.025(4) 0.017(4) -0.025(5)
F16 0.200(9) 0.124(6) 0.076(4) -0.013(4) -0.059(5) -0.057(6)
C14 0.077(6) 0.074(6) 0.050(5) -0.030(4) -0.002(4) 0.008(5)
C24 0.069(6) 0.058(5) 0.095(7) -0.028(5) 0.014(5) -0.018(4)
C25 0.059(5) 0.072(6) 0.072(6) -0.041(5) -0.002(4) -0.013(4)
F9 0.065(4) 0.194(10) 0.120(6) 0.018(6) 0.003(4) -0.042(5)
C12 0.078(6) 0.064(5) 0.045(4) -0.015(4) 0.010(4) -0.012(4)
C19 0.059(5) 0.064(5) 0.067(5) -0.032(4) -0.005(4) -0.012(4)
F8 0.135(7) 0.113(6) 0.143(8) -0.005(6) 0.018(6) -0.061(6)
F25 0.158(16) 0.055(5) 0.146(12) -0.046(6) 0.084(11) -0.020(6)
C32 0.055(5) 0.074(6) 0.063(5) -0.024(5) -0.002(4) -0.015(4)
F7 0.124(10) 0.230(18) 0.074(7) -0.073(9) 0.057(6) -0.108(12)
F26 0.144(9) 0.077(6) 0.34(2) -0.038(9) -0.105(11) 0.019(6)
Cl2 0.111(4) 0.201(7) 0.128(5) -0.105(5) -0.012(4) 0.006(4)
Cl1 0.152(6) 0.138(6) 0.135(6) -0.029(4) -0.020(5) -0.044(5)
C40 0.115(5) 0.115(5) 0.115(5) -0.044(2) -0.0049(10) -0.0217(15)
Cl3 0.142(6) 0.165(7) 0.130(5) -0.043(5) -0.023(4) -0.058(5)
F7A 0.111(19) 0.11(2) 0.110(19) -0.044(11) 0.010(9) -0.020(10)
F25A 0.124(14) 0.083(11) 0.109(11) -0.059(9) -0.003(8) -0.012(8)

loop_
_atom_type_symbol
_atom_type_description
_atom_type_scat_dispersion_real
_atom_type_scat_dispersion_imag
_atom_type_scat_source
C C 0.0181 0.0091 'International Tables Vol C Tables 4.2.6.8 and 6.1.1.4'
H H 0.0000 0.0000 'International Tables Vol C Tables 4.2.6.8 and 6.1.1.4'
Cl Cl 0.3639 0.7018 'International Tables Vol C Tables 4.2.6.8 and 6.1.1.4'
Cu Cu -1.9646 0.5888 'International Tables Vol C Tables 4.2.6.8 and 6.1.1.4'
F F 0.0727 0.0534 'International Tables Vol C Tables 4.2.6.8 and 6.1.1.4'
Gd Gd -8.8380 11.9157 'International Tables Vol C Tables 4.2.6.8 and 6.1.1.4'
N N 0.0311 0.0180 'International Tables Vol C Tables 4.2.6.8 and 6.1.1.4'
O O 0.0492 0.0322 'International Tables Vol C Tables 4.2.6.8 and 6.1.1.4'

loop_
_geom_angle_atom_site_label_1
_geom_angle_atom_site_label_2
_geom_angle_atom_site_label_3
_geom_angle
_geom_angle_site_symmetry_1
_geom_angle_site_symmetry_3
_geom_angle_publ_flag
O10 Gd1 O13 146.32(19) . . ?
O10 Gd1 O11 71.94(19) . . ?
O13 Gd1 O11 75.8(2) . . ?
O10 Gd1 O7 135.50(18) . . ?
O13 Gd1 O7 67.03(17) . . ?
O11 Gd1 O7 112.48(19) . . ?
O10 Gd1 O12 90.14(19) . . ?
O13 Gd1 O12 69.86(18) . . ?
O11 Gd1 O12 70.52(19) . . ?
O7 Gd1 O12 133.99(18) . . ?
O10 Gd1 O8 74.90(18) . . ?
O13 Gd1 O8 137.58(18) . . ?
O11 Gd1 O8 135.16(19) . . ?
O7 Gd1 O8 73.16(18) . . ?
O12 Gd1 O8 138.88(18) . . ?
O10 Gd1 O9 72.78(18) . . ?
O13 Gd1 O9 104.53(19) . . ?
O11 Gd1 O9 69.02(19) . . ?
O7 Gd1 O9 68.75(18) . . ?
O12 Gd1 O9 139.21(19) . . ?
O8 Gd1 O9 72.92(19) . . ?
O10 Gd1 N3 126.99(19) . . ?
O13 Gd1 N3 79.2(2) . . ?
O11 Gd1 N3 149.32(19) . . ?
O7 Gd1 N3 72.64(19) . . ?
O12 Gd1 N3 84.39(19) . . ?
O8 Gd1 N3 75.51(19) . . ?
O9 Gd1 N3 135.51(19) . . ?
O10 Gd1 N5 70.14(18) . . ?
O13 Gd1 N5 119.21(19) . . ?
O11 Gd1 N5 118.56(19) . . ?
O7 Gd1 N5 128.54(18) . . ?
O12 Gd1 N5 63.21(18) . . ?
O8 Gd1 N5 75.67(18) . . ?
O9 Gd1 N5 136.24(18) . . ?
N3 Gd1 N5 60.45(18) . . ?
O6 Cu3 O5 92.4(2) . . ?
O6 Cu3 O3 174.1(2) . . ?
O5 Cu3 O3 86.3(2) . . ?
O6 Cu3 O4 88.4(2) . . ?
O5 Cu3 O4 172.7(2) . . ?
O3 Cu3 O4 92.2(2) . . ?
O6 Cu3 N6 90.2(2) . . ?
O5 Cu3 N6 101.7(2) . . ?
O3 Cu3 N6 95.7(2) . . ?
O4 Cu3 N6 85.5(2) . . ?
O4 C38 C37 128.8(7) . . ?
O4 C38 C39 112.9(7) . . ?
C37 C38 C39 118.3(7) . . ?
C38 C37 C36 121.9(8) . . ?
C38 C37 H37 119.1 . . ?
C36 C37 H37 119.1 . . ?
C36 O3 Cu3 123.5(5) . . ?
C31 O5 Cu3 124.6(5) . . ?
C38 O4 Cu3 123.8(5) . . ?
C5 N4 N3 111.4(6) . . ?
C5 N4 C4 128.9(6) . . ?
N3 N4 C4 119.7(6) . . ?
C23 O9 Gd1 134.3(5) . . ?
C18 O7 Gd1 132.7(5) . . ?
C4 N5 C2 115.5(6) . . ?
C4 N5 Gd1 118.8(5) . . ?
C2 N5 Gd1 122.5(5) . . ?
C16 O8 Gd1 131.6(5) . . ?
C3 N6 C1 116.8(7) . . ?
C3 N6 Cu3 126.0(5) . . ?
C1 N6 Cu3 115.4(5) . . ?
C7 N3 N4 104.9(6) . . ?
C7 N3 Gd1 132.2(5) . . ?
N4 N3 Gd1 122.2(4) . . ?
Gd1 O13 H13A 109.7 . . ?
Gd1 O13 H13B 109.5 . . ?
H13A O13 H13B 104.3 . . ?
C21 O10 Gd1 134.3(5) . . ?
C33 O6 Cu3 124.4(5) . . ?
O1 N1 C8 125.5(6) . . ?
O1 N1 C9 122.4(6) . . ?
C8 N1 C9 111.3(6) . . ?
O2 N2 C8 125.0(6) . . ?
O2 N2 C10 122.8(6) . . ?
C8 N2 C10 111.9(6) . . ?
C26 O12 Gd1 136.3(6) . . ?
N3 C7 C6 111.4(7) . . ?
N3 C7 H7 124.3 . . ?
C6 C7 H7 124.3 . . ?
C28 O11 Gd1 135.6(6) . . ?
F3 C35 F1 108.0(7) . . ?
F3 C35 F2 107.8(7) . . ?
F1 C35 F2 106.3(7) . . ?
F3 C35 C36 113.3(7) . . ?
F1 C35 C36 112.1(7) . . ?
F2 C35 C36 109.1(7) . . ?
N5 C2 C1 122.3(7) . . ?
N5 C2 H2 118.9 . . ?
C1 C2 H2 118.9 . . ?
N4 C5 C6 106.9(7) . . ?
N4 C5 H5 126.6 . . ?
C6 C5 H5 126.6 . . ?
O7 C18 C17 127.7(7) . . ?
O7 C18 C19 113.6(7) . . ?
C17 C18 C19 118.5(7) . . ?
O3 C36 C37 128.2(7) . . ?
O3 C36 C35 113.1(7) . . ?
C37 C36 C35 118.6(7) . . ?
N5 C4 C3 123.2(7) . . ?
N5 C4 N4 115.9(6) . . ?
C3 C4 N4 120.8(7) . . ?
N6 C1 C2 121.3(7) . . ?
N6 C1 H1 119.3 . . ?
C2 C1 H1 119.3 . . ?
C5 C6 C7 105.4(6) . . ?
C5 C6 C8 126.0(7) . 2_666 ?
C7 C6 C8 128.5(7) . 2_666 ?
O11 C28 C27 128.7(8) . . ?
O11 C28 C29 112.7(8) . . ?
C27 C28 C29 118.6(8) . . ?
N6 C3 C4 120.8(7) . . ?
N6 C3 H3 119.6 . . ?
C4 C3 H3 119.6 . . ?
O8 C16 C17 128.8(8) . . ?
O8 C16 C15 116.2(7) . . ?
C17 C16 C15 115.0(7) . . ?
N2 C8 N1 110.3(6) . . ?
N2 C8 C6 125.8(7) . 2_666 ?
N1 C8 C6 123.9(7) . 2_666 ?
O10 C21 C22 128.0(8) . . ?
O10 C21 C20 115.7(8) . . ?
C22 C21 C20 116.3(8) . . ?
C26 C27 C28 119.7(8) . . ?
C26 C27 H27 120.1 . . ?
C28 C27 H27 120.1 . . ?
O6 C33 C32 128.2(8) . . ?
O6 C33 C34 113.2(8) . . ?
C32 C33 C34 118.6(9) . . ?
C13 C10 N2 106.9(7) . . ?
C13 C10 C14 110.7(8) . . ?
N2 C10 C14 109.3(7) . . ?
C13 C10 C9 114.4(8) . . ?
N2 C10 C9 100.6(6) . . ?
C14 C10 C9 114.0(7) . . ?
F17 C29 F18 108.3(10) . . ?
F17 C29 F16 106.3(9) . . ?
F18 C29 F16 107.1(9) . . ?
F17 C29 C28 110.6(8) . . ?
F18 C29 C28 112.0(8) . . ?
F16 C29 C28 112.3(9) . . ?
F10 C30 F11 108.5(7) . . ?
F10 C30 F12 106.6(7) . . ?
F11 C30 F12 107.1(7) . . ?
F10 C30 C31 112.7(7) . . ?
F11 C30 C31 112.2(7) . . ?
F12 C30 C31 109.5(7) . . ?
O9 C23 C22 127.4(8) . . ?
O9 C23 C24 114.5(8) . . ?
C22 C23 C24 118.0(8) . . ?
F24 C15 F23 107.0(8) . . ?
F24 C15 F22 107.6(8) . . ?
F23 C15 F22 106.1(7) . . ?
F24 C15 C16 112.9(7) . . ?
F23 C15 C16 112.6(7) . . ?
F22 C15 C16 110.3(7) . . ?
O12 C26 C27 128.5(8) . . ?
O12 C26 C25 113.3(8) . . ?
C27 C26 C25 118.2(8) . . ?
F7 C34 F9 115.1(12) . . ?
F7 C34 F8 101.0(13) . . ?
F9 C34 F8 100.7(11) . . ?
F7 C34 C33 112.3(10) . . ?
F9 C34 C33 115.0(10) . . ?
F8 C34 C33 111.1(10) . . ?
F9 C34 F7A 78.4(15) . . ?
F8 C34 F7A 146(2) . . ?
C33 C34 F7A 100.0(19) . . ?
O5 C31 C32 128.5(8) . . ?
O5 C31 C30 113.7(7) . . ?
C32 C31 C30 117.8(8) . . ?
N1 C9 C12 109.6(7) . . ?
N1 C9 C11 105.5(7) . . ?
C12 C9 C11 111.0(8) . . ?
N1 C9 C10 100.6(6) . . ?
C12 C9 C10 115.8(7) . . ?
C11 C9 C10 113.3(7) . . ?
C18 C17 C16 122.8(8) . . ?
C18 C17 H17 118.6 . . ?
C16 C17 H17 118.6 . . ?
C23 C22 C21 123.2(8) . . ?
C23 C22 H22 118.4 . . ?
C21 C22 H22 118.4 . . ?
F4 C39 F6 108.9(8) . . ?
F4 C39 F5 108.1(7) . . ?
F6 C39 F5 107.3(7) . . ?
F4 C39 C38 109.3(7) . . ?
F6 C39 C38 110.9(7) . . ?
F5 C39 C38 112.3(7) . . ?
C9 C11 H11A 109.5 . . ?
C9 C11 H11B 109.5 . . ?
H11A C11 H11B 109.5 . . ?
C9 C11 H11C 109.5 . . ?
H11A C11 H11C 109.5 . . ?
H11B C11 H11C 109.5 . . ?
C10 C13 H13C 109.5 . . ?
C10 C13 H13D 109.5 . . ?
H13C C13 H13D 109.5 . . ?
C10 C13 H13E 109.5 . . ?
H13C C13 H13E 109.5 . . ?
H13D C13 H13E 109.5 . . ?
F28 C20 F30 109.5(9) . . ?
F28 C20 F29 106.0(8) . . ?
F30 C20 F29 104.0(8) . . ?
F28 C20 C21 113.6(7) . . ?
F30 C20 C21 111.2(7) . . ?
F29 C20 C21 112.0(8) . . ?
C10 C14 H14A 109.5 . . ?
C10 C14 H14B 109.5 . . ?
H14A C14 H14B 109.5 . . ?
C10 C14 H14C 109.5 . . ?
H14A C14 H14C 109.5 . . ?
H14B C14 H14C 109.5 . . ?
F25 C24 F27 119.9(11) . . ?
F25 C24 F26 89.5(13) . . ?
F27 C24 F26 100.5(12) . . ?
F27 C24 F25A 85.7(12) . . ?
F26 C24 F25A 135.7(17) . . ?
F25 C24 C23 115.7(10) . . ?
F27 C24 C23 115.8(9) . . ?
F26 C24 C23 109.6(10) . . ?
F25A C24 C23 106.5(13) . . ?
F13 C25 F14 106.1(9) . . ?
F13 C25 F15 106.9(8) . . ?
F14 C25 F15 106.5(7) . . ?
F13 C25 C26 110.6(7) . . ?
F14 C25 C26 111.6(7) . . ?
F15 C25 C26 114.7(8) . . ?
C9 C12 H12A 109.5 . . ?
C9 C12 H12B 109.5 . . ?
H12A C12 H12B 109.5 . . ?
C9 C12 H12C 109.5 . . ?
H12A C12 H12C 109.5 . . ?
H12B C12 H12C 109.5 . . ?
F21 C19 F20 107.4(8) . . ?
F21 C19 F19 105.4(7) . . ?
F20 C19 F19 106.0(8) . . ?
F21 C19 C18 112.2(7) . . ?
F20 C19 C18 114.1(7) . . ?
F19 C19 C18 111.1(7) . . ?
C31 C32 C33 121.7(8) . . ?
C31 C32 H32 119.2 . . ?
C33 C32 H32 119.2 . . ?
Cl3 C40 Cl2 128(2) . . ?
Cl3 C40 Cl1 110.0(17) . . ?
Cl2 C40 Cl1 110.3(14) . . ?
Cl3 C40 H40 101.7 . . ?
Cl2 C40 H40 101.7 . . ?
Cl1 C40 H40 101.7 . . ?

loop_
_geom_bond_atom_site_label_1
_geom_bond_atom_site_label_2
_geom_bond_distance
_geom_bond_site_symmetry_2
_geom_bond_publ_flag
Gd1 O10 2.384(6) . ?
Gd1 O13 2.393(5) . ?
Gd1 O11 2.400(6) . ?
Gd1 O7 2.401(5) . ?
Gd1 O12 2.401(5) . ?
Gd1 O8 2.402(5) . ?
Gd1 O9 2.415(6) . ?
Gd1 N3 2.581(6) . ?
Gd1 N5 2.747(6) . ?
Cu3 O6 1.943(6) . ?
Cu3 O5 1.953(5) . ?
Cu3 O3 1.959(5) . ?
Cu3 O4 1.963(5) . ?
Cu3 N6 2.368(6) . ?
C38 O4 1.258(10) . ?
C38 C37 1.373(12) . ?
C38 C39 1.552(11) . ?
C37 C36 1.385(11) . ?
C37 H37 0.9500 . ?
O3 C36 1.273(9) . ?
O1 N1 1.271(8) . ?
O5 C31 1.264(10) . ?
O2 N2 1.281(8) . ?
N4 C5 1.355(9) . ?
N4 N3 1.364(8) . ?
N4 C4 1.406(9) . ?
F23 C15 1.336(11) . ?
O9 C23 1.232(10) . ?
F11 C30 1.321(10) . ?
F1 C35 1.323(10) . ?
O7 C18 1.255(9) . ?
N5 C4 1.320(10) . ?
N5 C2 1.334(10) . ?
F6 C39 1.328(10) . ?
O8 C16 1.247(10) . ?
N6 C3 1.330(10) . ?
N6 C1 1.334(10) . ?
N3 C7 1.324(10) . ?
O13 H13A 0.8752 . ?
O13 H13B 0.8757 . ?
F5 C39 1.330(11) . ?
O10 C21 1.242(10) . ?
O6 C33 1.273(11) . ?
F4 C39 1.318(10) . ?
F19 C19 1.326(11) . ?
F12 C30 1.334(10) . ?
N1 C8 1.347(10) . ?
N1 C9 1.508(10) . ?
F22 C15 1.337(11) . ?
N2 C8 1.317(10) . ?
N2 C10 1.509(10) . ?
F2 C35 1.332(10) . ?
O12 C26 1.244(10) . ?
F15 C25 1.335(11) . ?
F14 C25 1.331(11) . ?
F20 C19 1.324(10) . ?
F21 C19 1.322(11) . ?
F30 C20 1.317(12) . ?
F10 C30 1.312(10) . ?
C7 C6 1.399(11) . ?
C7 H7 0.9500 . ?
O11 C28 1.250(10) . ?
C35 F3 1.318(10) . ?
C35 C36 1.525(12) . ?
C2 C1 1.389(11) . ?
C2 H2 0.9500 . ?
C5 C6 1.365(11) . ?
C5 H5 0.9500 . ?
F24 C15 1.311(11) . ?
F28 C20 1.311(11) . ?
C18 C17 1.377(12) . ?
C18 C19 1.521(12) . ?
C4 C3 1.390(10) . ?
C1 H1 0.9500 . ?
F13 C25 1.324(12) . ?
C6 C8 1.464(10) 2_666 ?
C28 C27 1.390(13) . ?
C28 C29 1.561(13) . ?
C3 H3 0.9500 . ?
F17 C29 1.298(12) . ?
C16 C17 1.404(12) . ?
C16 C15 1.527(12) . ?
C8 C6 1.464(10) 2_666 ?
F18 C29 1.305(13) . ?
C21 C22 1.395(12) . ?
C21 C20 1.534(13) . ?
F29 C20 1.343(12) . ?
C27 C26 1.388(13) . ?
C27 H27 0.9500 . ?
C33 C32 1.392(13) . ?
C33 C34 1.523(13) . ?
C10 C13 1.500(13) . ?
C10 C14 1.540(13) . ?
C10 C9 1.560(12) . ?
C29 F16 1.334(12) . ?
C30 C31 1.542(12) . ?
C23 C22 1.387(13) . ?
C23 C24 1.513(13) . ?
C26 C25 1.520(13) . ?
C34 F7 1.282(15) . ?
C34 F9 1.294(13) . ?
C34 F8 1.298(16) . ?
C34 F7A 1.57(4) . ?
C31 C32 1.365(13) . ?
C9 C12 1.509(12) . ?
C9 C11 1.534(12) . ?
C17 H17 0.9500 . ?
C22 H22 0.9500 . ?
C11 H11A 0.9800 . ?
C11 H11B 0.9800 . ?
C11 H11C 0.9800 . ?
C13 H13C 0.9800 . ?
C13 H13D 0.9800 . ?
C13 H13E 0.9800 . ?
F27 C24 1.273(12) . ?
C14 H14A 0.9800 . ?
C14 H14B 0.9800 . ?
C14 H14C 0.9800 . ?
C24 F25 1.257(15) . ?
C24 F26 1.282(16) . ?
C24 F25A 1.40(2) . ?
C12 H12A 0.9800 . ?
C12 H12B 0.9800 . ?
C12 H12C 0.9800 . ?
C32 H32 0.9500 . ?
Cl2 C40 1.66(3) . ?
Cl1 C40 1.73(3) . ?
C40 Cl3 1.631(10) . ?
C40 H40 1.0000 . ?

loop_
_geom_torsion_atom_site_label_1
_geom_torsion_atom_site_label_2
_geom_torsion_atom_site_label_3
_geom_torsion_atom_site_label_4
_geom_torsion
_geom_torsion_site_symmetry_1
_geom_torsion_site_symmetry_2
_geom_torsion_site_symmetry_3
_geom_torsion_site_symmetry_4
_geom_torsion_publ_flag
O4 C38 C37 C36 0.9(13) . . . . ?
C39 C38 C37 C36 -177.1(7) . . . . ?
C37 C38 O4 Cu3 -8.9(11) . . . . ?
C39 C38 O4 Cu3 169.2(5) . . . . ?
C5 N4 N3 C7 0.0(8) . . . . ?
C4 N4 N3 C7 179.0(6) . . . . ?
C5 N4 N3 Gd1 -171.3(4) . . . . ?
C4 N4 N3 Gd1 7.7(8) . . . . ?
N4 N3 C7 C6 0.0(8) . . . . ?
Gd1 N3 C7 C6 170.0(5) . . . . ?
C4 N5 C2 C1 -0.6(11) . . . . ?
Gd1 N5 C2 C1 158.9(6) . . . . ?
N3 N4 C5 C6 0.1(8) . . . . ?
C4 N4 C5 C6 -178.8(7) . . . . ?
Gd1 O7 C18 C17 15.9(12) . . . . ?
Gd1 O7 C18 C19 -168.3(5) . . . . ?
Cu3 O3 C36 C37 9.6(11) . . . . ?
Cu3 O3 C36 C35 -167.3(5) . . . . ?
C38 C37 C36 O3 -1.3(13) . . . . ?
C38 C37 C36 C35 175.4(7) . . . . ?
F3 C35 C36 O3 -170.1(7) . . . . ?
F1 C35 C36 O3 -47.7(10) . . . . ?
F2 C35 C36 O3 69.8(9) . . . . ?
F3 C35 C36 C37 12.7(11) . . . . ?
F1 C35 C36 C37 135.1(8) . . . . ?
F2 C35 C36 C37 -107.4(8) . . . . ?
C2 N5 C4 C3 2.1(10) . . . . ?
Gd1 N5 C4 C3 -158.3(6) . . . . ?
C2 N5 C4 N4 179.9(6) . . . . ?
Gd1 N5 C4 N4 19.6(8) . . . . ?
C5 N4 C4 N5 160.5(7) . . . . ?
N3 N4 C4 N5 -18.3(9) . . . . ?
C5 N4 C4 C3 -21.6(11) . . . . ?
N3 N4 C4 C3 159.6(6) . . . . ?
C3 N6 C1 C2 0.6(11) . . . . ?
Cu3 N6 C1 C2 -165.5(6) . . . . ?
N5 C2 C1 N6 -0.7(12) . . . . ?
N4 C5 C6 C7 -0.1(8) . . . . ?
N4 C5 C6 C8 177.4(7) . . . 2_666 ?
N3 C7 C6 C5 0.1(9) . . . . ?
N3 C7 C6 C8 -177.3(7) . . . 2_666 ?
Gd1 O11 C28 C27 -9.4(14) . . . . ?
Gd1 O11 C28 C29 168.5(6) . . . . ?
C1 N6 C3 C4 0.8(11) . . . . ?
Cu3 N6 C3 C4 165.2(5) . . . . ?
N5 C4 C3 N6 -2.3(11) . . . . ?
N4 C4 C3 N6 180.0(6) . . . . ?
Gd1 O8 C16 C17 -14.2(13) . . . . ?
Gd1 O8 C16 C15 163.3(6) . . . . ?
O2 N2 C8 N1 177.1(7) . . . . ?
C10 N2 C8 N1 -9.2(9) . . . . ?
O2 N2 C8 C6 -0.8(12) . . . 2_666 ?
C10 N2 C8 C6 172.9(7) . . . 2_666 ?
O1 N1 C8 N2 -176.5(7) . . . . ?
C9 N1 C8 N2 -7.0(9) . . . . ?
O1 N1 C8 C6 1.4(12) . . . 2_666 ?
C9 N1 C8 C6 171.0(7) . . . 2_666 ?
Gd1 O10 C21 C22 0.0(14) . . . . ?
Gd1 O10 C21 C20 179.8(6) . . . . ?
O11 C28 C27 C26 1.4(14) . . . . ?
C29 C28 C27 C26 -176.4(8) . . . . ?
Cu3 O6 C33 C32 2.0(13) . . . . ?
Cu3 O6 C33 C34 179.6(7) . . . . ?
O2 N2 C10 C13 74.3(9) . . . . ?
C8 N2 C10 C13 -99.6(8) . . . . ?
O2 N2 C10 C14 -45.6(10) . . . . ?
C8 N2 C10 C14 140.5(7) . . . . ?
O2 N2 C10 C9 -165.9(7) . . . . ?
C8 N2 C10 C9 20.2(8) . . . . ?
O11 C28 C29 F17 -71.6(11) . . . . ?
C27 C28 C29 F17 106.5(10) . . . . ?
O11 C28 C29 F18 49.3(11) . . . . ?
C27 C28 C29 F18 -132.6(10) . . . . ?
O11 C28 C29 F16 169.8(9) . . . . ?
C27 C28 C29 F16 -12.0(13) . . . . ?
Gd1 O9 C23 C22 2.9(14) . . . . ?
Gd1 O9 C23 C24 179.9(6) . . . . ?
O8 C16 C15 F24 13.3(12) . . . . ?
C17 C16 C15 F24 -168.9(9) . . . . ?
O8 C16 C15 F23 134.6(8) . . . . ?
C17 C16 C15 F23 -47.5(11) . . . . ?
O8 C16 C15 F22 -107.1(9) . . . . ?
C17 C16 C15 F22 70.8(10) . . . . ?
Gd1 O12 C26 C27 2.5(14) . . . . ?
Gd1 O12 C26 C25 -177.4(5) . . . . ?
C28 C27 C26 O12 2.1(14) . . . . ?
C28 C27 C26 C25 -178.1(8) . . . . ?
O6 C33 C34 F7 43.8(16) . . . . ?
C32 C33 C34 F7 -138.4(13) . . . . ?
O6 C33 C34 F9 178.1(11) . . . . ?
C32 C33 C34 F9 -4.1(17) . . . . ?
O6 C33 C34 F8 -68.5(13) . . . . ?
C32 C33 C34 F8 109.4(12) . . . . ?
O6 C33 C34 F7A 96.3(19) . . . . ?
C32 C33 C34 F7A -86(2) . . . . ?
Cu3 O5 C31 C32 -5.0(12) . . . . ?
Cu3 O5 C31 C30 175.2(5) . . . . ?
F10 C30 C31 O5 149.0(8) . . . . ?
F11 C30 C31 O5 26.2(10) . . . . ?
F12 C30 C31 O5 -92.6(8) . . . . ?
F10 C30 C31 C32 -30.8(11) . . . . ?
F11 C30 C31 C32 -153.6(8) . . . . ?
F12 C30 C31 C32 87.6(10) . . . . ?
O1 N1 C9 C12 -48.9(10) . . . . ?
C8 N1 C9 C12 141.2(7) . . . . ?
O1 N1 C9 C11 70.7(9) . . . . ?
C8 N1 C9 C11 -99.3(8) . . . . ?
O1 N1 C9 C10 -171.3(7) . . . . ?
C8 N1 C9 C10 18.8(8) . . . . ?
C13 C10 C9 N1 92.8(8) . . . . ?
N2 C10 C9 N1 -21.4(7) . . . . ?
C14 C10 C9 N1 -138.3(7) . . . . ?
C13 C10 C9 C12 -25.2(10) . . . . ?
N2 C10 C9 C12 -139.4(7) . . . . ?
C14 C10 C9 C12 103.8(9) . . . . ?
C13 C10 C9 C11 -155.1(7) . . . . ?
N2 C10 C9 C11 90.7(8) . . . . ?
C14 C10 C9 C11 -26.2(10) . . . . ?
O7 C18 C17 C16 -2.3(14) . . . . ?
C19 C18 C17 C16 -178.0(8) . . . . ?
O8 C16 C17 C18 1.6(15) . . . . ?
C15 C16 C17 C18 -176.0(8) . . . . ?
O9 C23 C22 C21 -0.2(16) . . . . ?
C24 C23 C22 C21 -177.1(9) . . . . ?
O10 C21 C22 C23 -1.3(16) . . . . ?
C20 C21 C22 C23 178.9(9) . . . . ?
O4 C38 C39 F4 -77.1(9) . . . . ?
C37 C38 C39 F4 101.2(9) . . . . ?
O4 C38 C39 F6 42.9(10) . . . . ?
C37 C38 C39 F6 -138.8(8) . . . . ?
O4 C38 C39 F5 162.9(7) . . . . ?
C37 C38 C39 F5 -18.8(11) . . . . ?
O10 C21 C20 F28 -3.6(12) . . . . ?
C22 C21 C20 F28 176.2(9) . . . . ?
O10 C21 C20 F30 120.4(9) . . . . ?
C22 C21 C20 F30 -59.8(12) . . . . ?
O10 C21 C20 F29 -123.7(8) . . . . ?
C22 C21 C20 F29 56.1(11) . . . . ?
O9 C23 C24 F25 -19.1(17) . . . . ?
C22 C23 C24 F25 158.2(14) . . . . ?
O9 C23 C24 F27 -167.1(11) . . . . ?
C22 C23 C24 F27 10.2(16) . . . . ?
O9 C23 C24 F26 80.1(14) . . . . ?
C22 C23 C24 F26 -102.6(13) . . . . ?
O9 C23 C24 F25A -73.8(16) . . . . ?
C22 C23 C24 F25A 103.5(16) . . . . ?
O12 C26 C25 F13 -69.2(10) . . . . ?
C27 C26 C25 F13 110.9(9) . . . . ?
O12 C26 C25 F14 48.6(10) . . . . ?
C27 C26 C25 F14 -131.2(8) . . . . ?
O12 C26 C25 F15 169.8(7) . . . . ?
C27 C26 C25 F15 -10.1(12) . . . . ?
O7 C18 C19 F21 51.6(10) . . . . ?
C17 C18 C19 F21 -132.1(8) . . . . ?
O7 C18 C19 F20 174.1(8) . . . . ?
C17 C18 C19 F20 -9.6(12) . . . . ?
O7 C18 C19 F19 -66.1(9) . . . . ?
C17 C18 C19 F19 110.1(9) . . . . ?
O5 C31 C32 C33 0.6(15) . . . . ?
C30 C31 C32 C33 -179.6(8) . . . . ?
O6 C33 C32 C31 1.1(16) . . . . ?
C34 C33 C32 C31 -176.4(10) . . . . ?
